data_4069128
loop_
_publ_author_name
'Ohno, Kouji'
'Arima, Kenji'
'Tanaka, Shinji'
'Yamagata, Tsuneaki'
'Tsurugi, Hayato'
'Mashima, Kazushi'

_publ_section_title
;
 Synthesis and Characterization of Proximal Dinuclear Complexes of
 Palladium Supported by 2,6-Bis(arylimino)phenoxy (aryl =
 2,6-diisopropylphenyl and 2,4,6-tri-tert-butylphenyl) and
 3,6-Bis(imino(2,6-diisopropylphenyl))pyridazine Ligands
;
_journal_issue 11
_journal_name_full Organometallics
_journal_page_first 3256
_journal_paper_doi 10.1021/om900043u
_journal_volume 28
_journal_year 2009
_chemical_formula_moiety ' (C45 H65 Cl3 N2 O Pd2), 2(C H2 Cl2)'
_chemical_formula_sum 'C47 H69 Cl7 N2 O Pd2'
_chemical_formula_weight 1138.99
_chemical_name_common 4b
_chemical_name_systematic
;
 ?
;
_space_group_IT_number 29
_symmetry_cell_setting orthorhombic
_symmetry_Int_Tables_number 29
_symmetry_space_group_name_Hall 'P 2c -2ac'
_symmetry_space_group_name_H-M 'P c a 21'
_atom_sites_solution_hydrogens geom
_atom_sites_solution_primary direct
_atom_sites_solution_secondary difmap
_cell_angle_alpha 90.00
_cell_angle_beta 90.00
_cell_angle_gamma 90.00
_cell_formula_units_Z 4
_cell_length_a 15.316(3)
_cell_length_b 9.5840(16)
_cell_length_c 35.276(6)
_cell_measurement_reflns_used 52876
_cell_measurement_temperature 122(1)
_cell_measurement_theta_max 27.66
_cell_measurement_theta_min 3.05
_cell_volume 5178.1(16)
_diffrn_ambient_temperature 122(1)
_diffrn_detector_area_resol_mean 10.00
_diffrn_measured_fraction_theta_full 0.996
_diffrn_measured_fraction_theta_max 0.996
_diffrn_measurement_device_details
;
RAPID: Eulerian 3-circle
;
_diffrn_measurement_device_type 'Rigaku RAXIS-RAPID Imaging Plate'
_diffrn_measurement_method \w
_diffrn_radiation_detector 'imaging plate'
_diffrn_radiation_monochromator graphite
_diffrn_radiation_source 'normal-focus sealed tube'
_diffrn_radiation_type MoK\a
_diffrn_radiation_wavelength 0.71075
_diffrn_reflns_av_R_equivalents 0.1203
_diffrn_reflns_av_sigmaI/netI 0.0736
_diffrn_reflns_limit_h_max 19
_diffrn_reflns_limit_h_min -19
_diffrn_reflns_limit_k_max 11
_diffrn_reflns_limit_k_min -12
_diffrn_reflns_limit_l_max 45
_diffrn_reflns_limit_l_min -45
_diffrn_reflns_number 78896
_diffrn_reflns_reduction_process 'Lp corrections applied'
_diffrn_reflns_theta_full 27.47
_diffrn_reflns_theta_max 27.47
_diffrn_reflns_theta_min 3.05
_exptl_absorpt_coefficient_mu 1.091
_exptl_absorpt_correction_T_max 0.8967
_exptl_absorpt_correction_T_min 0.5315
_exptl_absorpt_correction_type multi-scan
_exptl_absorpt_process_details
;
Higashi, T. (1995). ABSCOR - Program for Absorption Correction, Rigaku
        Corporation, Tokyo, Japan.
;
_exptl_crystal_colour ' brown '
_exptl_crystal_density_diffrn 1.461
_exptl_crystal_density_method 'not measured'
_exptl_crystal_description ' prism '
_exptl_crystal_F_000 2336
_exptl_crystal_size_max 0.30
_exptl_crystal_size_mid 0.10
_exptl_crystal_size_min 0.10
_refine_diff_density_max 0.978
_refine_diff_density_min -1.115
_refine_diff_density_rms 0.117
_refine_ls_abs_structure_details 'Flack H D (1983), Acta Cryst. A39, 876-881'
_refine_ls_abs_structure_Flack -0.08(3)
_refine_ls_extinction_method none
_refine_ls_goodness_of_fit_ref 1.054
_refine_ls_hydrogen_treatment refall
_refine_ls_matrix_type full
_refine_ls_number_parameters 531
_refine_ls_number_reflns 11773
_refine_ls_number_restraints 0
_refine_ls_restrained_S_all 1.054
_refine_ls_R_factor_all 0.0750
_refine_ls_R_factor_gt 0.0554
_refine_ls_shift/su_max 0.001
_refine_ls_shift/su_mean 0.000
_refine_ls_structure_factor_coef Fsqd
_refine_ls_weighting_details 'calc w=1/[\s^2^(Fo^2^)+(0.0632P)^2^+1.1784P] where P=(Fo^2^+2Fc^2^)/3'
_refine_ls_weighting_scheme calc
_refine_ls_wR_factor_gt 0.1167
_refine_ls_wR_factor_ref 0.1258
_reflns_number_gt 9436
_reflns_number_total 11773
_reflns_threshold_expression >2sigma(I)
_cod_data_source_file om900043u_si_001.cif
_cod_data_source_block 4b
_cod_original_sg_symbol_Hall ' P 2c -2ac '
_cod_original_sg_symbol_H-M Pca21
_cod_database_code 4069128

loop_
_symmetry_equiv_pos_as_xyz
'x, y, z'
'-x, -y, z+1/2'
'-x+1/2, y, z+1/2'
'x+1/2, -y, z'

loop_
_atom_site_label
_atom_site_type_symbol
_atom_site_fract_x
_atom_site_fract_y
_atom_site_fract_z
_atom_site_U_iso_or_equiv
_atom_site_adp_type
_atom_site_occupancy
_atom_site_symmetry_multiplicity
_atom_site_calc_flag
Pd1 Pd 0.83699(3) 0.67259(5) 0.7097 0.02145(11) Uani 1 1 d
Pd2 Pd 0.84723(3) 0.87154(4) 0.784996(17) 0.02108(10) Uani 1 1 d
Cl1 Cl 0.73303(10) 0.62125(17) 0.66607(4) 0.0305(3) Uani 1 1 d
Cl2 Cl 0.74521(10) 0.84059(15) 0.73673(4) 0.0253(3) Uani 1 1 d
Cl3 Cl 0.76152(10) 1.03773(16) 0.81191(4) 0.0292(3) Uani 1 1 d
Cl4 Cl 1.14255(13) 0.9071(2) 0.91260(6) 0.0477(5) Uani 1 1 d
Cl5 Cl 1.22623(16) 0.63784(19) 0.90127(6) 0.0512(5) Uani 1 1 d
Cl6 Cl 1.3003(3) 1.2246(6) 1.03673(9) 0.1344(17) Uani 1 1 d
Cl7 Cl 1.3872(4) 1.0962(4) 1.09804(12) 0.1381(16) Uani 1 1 d
O1 O 0.9169(3) 0.7276(4) 0.75365(11) 0.0254(9) Uani 1 1 d
N1 N 0.9236(3) 0.5394(5) 0.68768(13) 0.0226(11) Uani 1 1 d
N2 N 0.9387(3) 0.8856(5) 0.82599(13) 0.0224(11) Uani 1 1 d
C1 C 0.9945(4) 0.6731(6) 0.76214(15) 0.0190(12) Uani 1 1 d
C2 C 1.0337(4) 0.5683(6) 0.73893(16) 0.0214(12) Uani 1 1 d
C3 C 1.1146(4) 0.5121(6) 0.74961(15) 0.0205(12) Uani 1 1 d
H1 H 1.1369 0.4421 0.7329 0.025 Uiso 1 1 d
C4 C 1.1611(4) 0.5556(6) 0.78114(16) 0.0210(11) Uani 1 1 d
C5 C 1.1228(4) 0.6596(6) 0.80290(16) 0.0247(13) Uani 1 1 d
H2 H 1.1540 0.6924 0.8236 0.030 Uiso 1 1 d
C6 C 1.0415(4) 0.7195(6) 0.79448(15) 0.0212(12) Uani 1 1 d
C7 C 0.9973(4) 0.5117(5) 0.70413(15) 0.0210(12) Uani 1 1 d
H3 H 1.0318 0.4407 0.6919 0.025 Uiso 1 1 d
C8 C 1.0130(4) 0.8191(6) 0.82223(15) 0.0227(12) Uani 1 1 d
H4 H 1.0535 0.8417 0.8412 0.027 Uiso 1 1 d
C9 C 1.2471(4) 0.4919(6) 0.79281(16) 0.0256(13) Uani 1 1 d
H5 H 1.2631 0.4209 0.7734 0.038 Uiso 1 1 d
H6 H 1.2411 0.4496 0.8170 0.038 Uiso 1 1 d
H7 H 1.2909 0.5655 0.7926 0.038 Uiso 1 1 d
C10 C 0.9120(4) 0.4754(6) 0.65021(15) 0.0212(12) Uani 1 1 d
C11 C 0.9371(4) 0.5525(6) 0.61839(16) 0.0253(13) Uani 1 1 d
C12 C 0.9207(4) 0.4933(6) 0.58277(18) 0.0292(14) Uani 1 1 d
H8 H 0.9386 0.5428 0.5600 0.035 Uiso 1 1 d
C13 C 0.8819(5) 0.3640(7) 0.57763(17) 0.0305(14) Uani 1 1 d
C14 C 0.8607(4) 0.2902(7) 0.61007(18) 0.0301(14) Uani 1 1 d
H9 H 0.8405 0.1989 0.6073 0.036 Uiso 1 1 d
C15 C 0.8724(4) 0.3415(6) 0.64679(16) 0.0242(13) Uani 1 1 d
C16 C 0.9822(4) 0.6990(6) 0.61613(16) 0.0261(13) Uani 1 1 d
C17 C 1.0695(5) 0.6809(7) 0.59447(19) 0.0386(17) Uani 1 1 d
H10 H 1.0581 0.6394 0.5696 0.058 Uiso 1 1 d
H11 H 1.1083 0.6224 0.6091 0.058 Uiso 1 1 d
H12 H 1.0971 0.7737 0.5905 0.058 Uiso 1 1 d
C18 C 0.9213(5) 0.8016(7) 0.5962(2) 0.0410(18) Uani 1 1 d
H13 H 0.9502 0.8908 0.5919 0.062 Uiso 1 1 d
H14 H 0.8693 0.8157 0.6121 0.062 Uiso 1 1 d
H15 H 0.9029 0.7618 0.5717 0.062 Uiso 1 1 d
C19 C 1.0096(5) 0.7707(7) 0.65405(18) 0.0337(15) Uani 1 1 d
H16 H 1.0495 0.7108 0.6681 0.051 Uiso 1 1 d
H17 H 0.9568 0.7877 0.6697 0.051 Uiso 1 1 d
H18 H 1.0379 0.8617 0.6494 0.051 Uiso 1 1 d
C20 C 0.8447(4) 0.2404(6) 0.67933(18) 0.0294(14) Uani 1 1 d
C21 C 0.8353(5) 0.3017(7) 0.71897(17) 0.0410(19) Uani 1 1 d
H19 H 0.8885 0.3455 0.7265 0.061 Uiso 1 1 d
H20 H 0.8174 0.2283 0.7360 0.061 Uiso 1 1 d
H21 H 0.7874 0.3740 0.7181 0.061 Uiso 1 1 d
C22 C 0.9116(8) 0.1207(9) 0.6815(3) 0.072(3) Uani 1 1 d
H22 H 0.9209 0.0825 0.6570 0.108 Uiso 1 1 d
H23 H 0.8901 0.0518 0.6995 0.108 Uiso 1 1 d
H24 H 0.9674 0.1605 0.6917 0.108 Uiso 1 1 d
C23 C 0.7520(7) 0.1841(14) 0.6702(3) 0.092(4) Uani 1 1 d
H25 H 0.7099 0.2564 0.6715 0.137 Uiso 1 1 d
H26 H 0.7397 0.1108 0.6896 0.137 Uiso 1 1 d
H27 H 0.7543 0.1398 0.6454 0.137 Uiso 1 1 d
C24 C 0.8643(5) 0.3065(7) 0.53763(17) 0.0337(16) Uani 1 1 d
C25 C 0.8227(6) 0.1639(9) 0.5377(2) 0.055(2) Uani 1 1 d
H28 H 0.8124 0.1364 0.5121 0.083 Uiso 1 1 d
H29 H 0.7736 0.1643 0.5535 0.083 Uiso 1 1 d
H30 H 0.8695 0.1004 0.5487 0.083 Uiso 1 1 d
C26 C 0.9475(6) 0.3028(11) 0.5141(2) 0.064(3) Uani 1 1 d
H31 H 0.9323 0.2755 0.4873 0.097 Uiso 1 1 d
H32 H 0.9888 0.2391 0.5242 0.097 Uiso 1 1 d
H33 H 0.9726 0.3984 0.5125 0.097 Uiso 1 1 d
C27 C 0.7991(7) 0.4076(11) 0.5174(2) 0.066(3) Uani 1 1 d
H34 H 0.8268 0.4994 0.5155 0.098 Uiso 1 1 d
H35 H 0.7459 0.4126 0.5318 0.098 Uiso 1 1 d
H36 H 0.7878 0.3712 0.4918 0.098 Uiso 1 1 d
C28 C 0.9363(4) 0.9703(6) 0.86041(16) 0.0233(12) Uani 1 1 d
C29 C 0.9114(4) 0.9045(6) 0.89463(17) 0.0235(13) Uani 1 1 d
C30 C 0.9241(4) 0.9798(6) 0.92858(18) 0.0284(14) Uani 1 1 d
H37 H 0.9124 0.9334 0.9521 0.043 Uiso 1 1 d
C31 C 0.9589(4) 1.1146(7) 0.92852(17) 0.0284(14) Uani 1 1 d
C32 C 0.9772(4) 1.1753(6) 0.89454(18) 0.0247(13) Uani 1 1 d
H38 H 0.9968 1.2698 0.8948 0.037 Uiso 1 1 d
C33 C 0.9679(4) 1.1081(6) 0.85934(16) 0.0217(12) Uani 1 1 d
C34 C 0.8716(5) 0.7562(6) 0.89854(18) 0.0279(14) Uani 1 1 d
C35 C 0.7926(9) 0.7373(13) 0.8745(3) 0.116(6) Uani 1 1 d
H39 H 0.8165 0.7415 0.8455 0.174 Uiso 1 1 d
H40 H 0.7526 0.8060 0.8768 0.174 Uiso 1 1 d
H41 H 0.7714 0.6418 0.8762 0.174 Uiso 1 1 d
C36 C 0.9363(9) 0.6410(9) 0.8881(5) 0.112(6) Uani 1 1 d
H42 H 0.9061 0.5492 0.8924 0.169 Uiso 1 1 d
H43 H 0.9864 0.6462 0.9046 0.169 Uiso 1 1 d
H44 H 0.9524 0.6473 0.8617 0.169 Uiso 1 1 d
C37 C 0.8411(6) 0.7229(9) 0.9392(2) 0.059(2) Uani 1 1 d
H45 H 0.7970 0.7916 0.9467 0.088 Uiso 1 1 d
H46 H 0.8881 0.7175 0.9562 0.088 Uiso 1 1 d
H47 H 0.8097 0.6288 0.9383 0.088 Uiso 1 1 d
C38 C 0.9988(4) 1.1941(6) 0.82451(17) 0.0253(13) Uani 1 1 d
C39 C 1.0926(5) 1.2503(7) 0.8330(2) 0.0371(16) Uani 1 1 d
H48 H 1.1323 1.1688 0.8337 0.056 Uiso 1 1 d
H49 H 1.0931 1.2968 0.8573 0.056 Uiso 1 1 d
H50 H 1.1102 1.3127 0.8127 0.056 Uiso 1 1 d
C40 C 0.9347(5) 1.3183(8) 0.8198(2) 0.0387(17) Uani 1 1 d
H51 H 0.9564 1.3829 0.8001 0.058 Uiso 1 1 d
H52 H 0.9297 1.3710 0.8438 0.058 Uiso 1 1 d
H53 H 0.8771 1.2842 0.8125 0.058 Uiso 1 1 d
C41 C 1.0047(5) 1.1222(6) 0.7857(2) 0.0347(15) Uani 1 1 d
H54 H 0.9449 1.0874 0.7799 0.052 Uiso 1 1 d
H55 H 1.0443 1.0447 0.7877 0.052 Uiso 1 1 d
H56 H 1.0223 1.1890 0.7670 0.052 Uiso 1 1 d
C42 C 0.9773(4) 1.1935(7) 0.96632(18) 0.0310(15) Uani 1 1 d
C43 C 0.9487(10) 1.1089(11) 1.0007(2) 0.103(5) Uani 1 1 d
H57 H 0.8913 1.0849 0.9996 0.155 Uiso 1 1 d
H58 H 0.9694 1.1542 1.0231 0.155 Uiso 1 1 d
H59 H 0.9869 1.0177 0.9981 0.155 Uiso 1 1 d
C44 C 1.0737(7) 1.2162(14) 0.9696(3) 0.090(4) Uani 1 1 d
H60 H 1.1026 1.1318 0.9677 0.136 Uiso 1 1 d
H61 H 1.0849 1.2690 0.9924 0.136 Uiso 1 1 d
H62 H 1.0882 1.2788 0.9471 0.136 Uiso 1 1 d
C45 C 0.9292(7) 1.3293(10) 0.9680(3) 0.075(3) Uani 1 1 d
H63 H 0.9478 1.3861 0.9453 0.112 Uiso 1 1 d
H64 H 0.9433 1.3809 0.9906 0.112 Uiso 1 1 d
H65 H 0.8660 1.3148 0.9659 0.112 Uiso 1 1 d
C46 C 1.2425(5) 0.8206(7) 0.9054(2) 0.0395(17) Uani 1 1 d
H66 H 1.2843 0.8411 0.9257 0.047 Uiso 1 1 d
H67 H 1.2697 0.8546 0.8804 0.047 Uiso 1 1 d
C47 C 1.3506(8) 1.2524(11) 1.0812(3) 0.082(4) Uani 1 1 d
H68 H 1.3045 1.2948 1.0982 0.098 Uiso 1 1 d
H69 H 1.3973 1.3219 1.0777 0.098 Uiso 1 1 d

loop_
_atom_site_aniso_label
_atom_site_aniso_U_11
_atom_site_aniso_U_22
_atom_site_aniso_U_33
_atom_site_aniso_U_23
_atom_site_aniso_U_13
_atom_site_aniso_U_12
Pd1 0.0256(2) 0.0229(2) 0.0158(2) -0.00018(19) -0.0009(2) 0.00050(18)
Pd2 0.0257(2) 0.0197(2) 0.0179(2) -0.00097(19) -0.0014(2) 0.00140(17)
Cl1 0.0289(9) 0.0430(9) 0.0195(7) -0.0039(6) -0.0049(6) 0.0017(7)
Cl2 0.0272(8) 0.0273(7) 0.0215(7) -0.0008(6) -0.0040(6) 0.0032(6)
Cl3 0.0296(8) 0.0285(8) 0.0293(8) -0.0063(6) 0.0007(6) 0.0057(6)
Cl4 0.0442(11) 0.0534(12) 0.0455(11) -0.0077(9) -0.0056(8) 0.0163(9)
Cl5 0.0742(15) 0.0403(10) 0.0390(10) -0.0031(8) -0.0106(9) 0.0097(9)
Cl6 0.119(3) 0.226(5) 0.0584(17) 0.005(2) 0.0103(18) 0.083(3)
Cl7 0.199(5) 0.109(3) 0.107(3) 0.029(2) -0.014(3) 0.064(3)
O1 0.027(2) 0.026(2) 0.023(2) -0.0012(18) -0.0059(18) 0.0011(18)
N1 0.029(3) 0.022(2) 0.017(2) 0.001(2) -0.005(2) -0.008(2)
N2 0.028(3) 0.020(3) 0.019(2) -0.003(2) 0.000(2) -0.002(2)
C1 0.024(3) 0.020(3) 0.014(3) 0.001(2) -0.007(2) -0.001(2)
C2 0.023(3) 0.022(3) 0.019(3) -0.001(2) -0.001(2) 0.001(2)
C3 0.026(3) 0.020(3) 0.016(3) -0.002(2) 0.006(2) 0.000(2)
C4 0.025(3) 0.022(3) 0.016(3) 0.003(2) 0.002(2) 0.002(2)
C5 0.026(3) 0.030(3) 0.018(3) 0.002(3) -0.001(2) -0.008(3)
C6 0.024(3) 0.018(3) 0.022(3) 0.001(2) 0.004(2) 0.001(2)
C7 0.028(3) 0.019(3) 0.017(3) -0.004(2) -0.003(2) -0.004(2)
C8 0.027(3) 0.024(3) 0.017(3) 0.002(2) -0.001(2) 0.001(3)
C9 0.031(3) 0.025(3) 0.021(3) 0.001(2) -0.005(2) 0.001(2)
C10 0.021(3) 0.026(3) 0.017(3) -0.002(2) 0.003(2) 0.002(2)
C11 0.031(4) 0.030(3) 0.016(3) -0.001(2) -0.006(2) 0.000(3)
C12 0.040(4) 0.025(3) 0.022(3) -0.001(3) 0.004(3) -0.003(3)
C13 0.035(4) 0.037(4) 0.019(3) -0.005(3) 0.001(3) -0.003(3)
C14 0.037(4) 0.029(3) 0.024(3) -0.006(3) -0.003(3) -0.002(3)
C15 0.029(3) 0.026(3) 0.017(3) -0.002(2) -0.004(2) 0.000(2)
C16 0.032(4) 0.026(3) 0.020(3) -0.002(2) 0.005(2) -0.006(3)
C17 0.051(5) 0.038(4) 0.027(3) -0.005(3) 0.012(3) -0.013(3)
C18 0.056(5) 0.032(4) 0.035(4) 0.007(3) -0.009(3) 0.003(3)
C19 0.048(4) 0.029(3) 0.024(3) -0.004(3) 0.000(3) -0.011(3)
C20 0.041(4) 0.023(3) 0.025(3) 0.004(2) 0.001(3) -0.010(3)
C21 0.068(5) 0.036(4) 0.019(3) 0.005(3) 0.017(3) -0.004(3)
C22 0.126(10) 0.046(5) 0.043(5) 0.014(4) 0.037(6) 0.040(6)
C23 0.076(8) 0.150(11) 0.049(5) 0.036(6) -0.012(5) -0.070(8)
C24 0.047(4) 0.036(4) 0.018(3) -0.013(3) 0.001(3) -0.012(3)
C25 0.078(6) 0.063(5) 0.024(4) -0.019(4) -0.001(4) -0.026(5)
C26 0.064(6) 0.096(7) 0.034(4) -0.030(4) 0.015(4) -0.027(5)
C27 0.089(7) 0.073(6) 0.035(4) 0.006(4) -0.024(5) -0.012(6)
C28 0.031(3) 0.019(3) 0.020(3) -0.001(2) -0.001(2) 0.000(2)
C29 0.028(3) 0.019(3) 0.024(3) 0.001(2) -0.005(2) 0.003(2)
C30 0.037(4) 0.025(3) 0.023(3) -0.002(3) 0.001(3) 0.001(3)
C31 0.031(4) 0.030(3) 0.024(3) -0.005(3) -0.003(3) 0.004(3)
C32 0.026(3) 0.016(3) 0.033(3) -0.006(2) 0.002(3) -0.002(2)
C33 0.022(3) 0.020(3) 0.023(3) -0.003(2) 0.000(2) 0.006(2)
C34 0.041(4) 0.018(3) 0.025(3) -0.001(2) 0.004(3) -0.004(3)
C35 0.150(11) 0.110(9) 0.088(7) 0.082(7) -0.098(8) -0.110(9)
C36 0.114(10) 0.028(5) 0.195(15) 0.028(6) 0.091(10) 0.019(5)
C37 0.083(7) 0.045(5) 0.048(5) -0.002(4) 0.010(5) -0.024(4)
C38 0.032(4) 0.018(3) 0.026(3) 0.002(2) 0.003(3) -0.002(3)
C39 0.032(4) 0.042(4) 0.037(4) 0.010(3) -0.002(3) -0.002(3)
C40 0.047(5) 0.035(4) 0.034(4) 0.007(3) 0.003(3) 0.009(3)
C41 0.055(4) 0.025(3) 0.024(3) 0.000(3) 0.011(4) -0.011(3)
C42 0.034(4) 0.030(3) 0.028(3) -0.012(3) -0.007(3) 0.000(3)
C43 0.225(15) 0.072(7) 0.013(4) -0.008(4) -0.011(6) -0.047(8)
C44 0.049(6) 0.141(11) 0.081(7) -0.073(8) -0.017(5) 0.003(6)
C45 0.097(8) 0.067(6) 0.060(6) -0.047(5) -0.038(5) 0.041(6)
C46 0.034(4) 0.038(4) 0.047(4) 0.007(3) 0.002(3) 0.002(3)
C47 0.132(11) 0.057(6) 0.057(6) -0.006(5) 0.038(6) 0.013(6)

loop_
_atom_type_symbol
_atom_type_description
_atom_type_scat_dispersion_real
_atom_type_scat_dispersion_imag
_atom_type_scat_source
C C 0.0033 0.0016 'International Tables Vol C Tables 4.2.6.8 and 6.1.1.4'
H H 0.0000 0.0000 'International Tables Vol C Tables 4.2.6.8 and 6.1.1.4'
Cl Cl 0.1484 0.1585 'International Tables Vol C Tables 4.2.6.8 and 6.1.1.4'
N N 0.0061 0.0033 'International Tables Vol C Tables 4.2.6.8 and 6.1.1.4'
O O 0.0106 0.0060 'International Tables Vol C Tables 4.2.6.8 and 6.1.1.4'
Pd Pd -0.9988 1.0072 'International Tables Vol C Tables 4.2.6.8 and 6.1.1.4'

loop_
_geom_angle_atom_site_label_1
_geom_angle_atom_site_label_2
_geom_angle_atom_site_label_3
_geom_angle
N1 Pd1 O1 93.55(17)
N1 Pd1 Cl1 93.69(14)
O1 Pd1 Cl1 172.11(13)
N1 Pd1 Cl2 175.27(14)
O1 Pd1 Cl2 82.67(12)
Cl1 Pd1 Cl2 90.25(6)
N2 Pd2 O1 93.98(18)
N2 Pd2 Cl3 93.16(15)
O1 Pd2 Cl3 172.17(12)
N2 Pd2 Cl2 176.18(14)
O1 Pd2 Cl2 82.54(12)
Cl3 Pd2 Cl2 90.40(6)
Pd2 Cl2 Pd1 89.03(5)
C1 O1 Pd1 127.1(3)
C1 O1 Pd2 127.0(3)
Pd1 O1 Pd2 105.63(18)
C7 N1 C10 115.0(5)
C7 N1 Pd1 122.3(4)
C10 N1 Pd1 122.4(4)
C8 N2 C28 112.1(5)
C8 N2 Pd2 119.9(4)
C28 N2 Pd2 127.9(4)
O1 C1 C6 120.7(5)
O1 C1 C2 121.4(5)
C6 C1 C2 117.9(5)
C3 C2 C1 119.2(5)
C3 C2 C7 115.0(5)
C1 C2 C7 125.8(5)
C4 C3 C2 123.7(5)
C4 C3 H1 121.5(6)
C2 C3 H1 114.8(5)
C3 C4 C5 116.3(5)
C3 C4 C9 123.1(5)
C5 C4 C9 120.6(5)
C4 C5 C6 123.5(5)
C4 C5 H2 117.5(6)
C6 C5 H2 119.0(6)
C5 C6 C1 119.5(5)
C5 C6 C8 113.4(5)
C1 C6 C8 127.0(5)
N1 C7 C2 129.5(5)
N1 C7 H3 114.9(5)
C2 C7 H3 115.6(5)
N2 C8 C6 131.0(5)
N2 C8 H4 112.9(6)
C6 C8 H4 116.1(6)
C4 C9 H5 107.6(5)
C4 C9 H6 109.6(6)
H5 C9 H6 110.5(6)
C4 C9 H7 107.8(5)
H5 C9 H7 108.6(6)
H6 C9 H7 112.5(6)
C11 C10 C15 121.7(5)
C11 C10 N1 117.9(5)
C15 C10 N1 120.3(5)
C10 C11 C12 117.1(6)
C10 C11 C16 129.5(5)
C12 C11 C16 113.4(5)
C13 C12 C11 123.8(6)
C13 C12 H8 116.7(6)
C11 C12 H8 119.5(6)
C14 C13 C12 116.7(6)
C14 C13 C24 122.3(6)
C12 C13 C24 121.0(6)
C13 C14 C15 123.8(6)
C13 C14 H9 118.1(6)
C15 C14 H9 117.9(6)
C14 C15 C10 116.8(5)
C14 C15 C20 115.4(5)
C10 C15 C20 127.8(5)
C18 C16 C17 111.9(5)
C18 C16 C19 106.0(5)
C17 C16 C19 103.9(5)
C18 C16 C11 109.3(5)
C17 C16 C11 107.8(5)
C19 C16 C11 118.0(5)
C16 C17 H10 109.5(7)
C16 C17 H11 109.4(6)
H10 C17 H11 110.6(7)
C16 C17 H12 109.7(6)
H10 C17 H12 108.3(6)
H11 C17 H12 109.4(7)
C16 C18 H13 111.0(7)
C16 C18 H14 108.8(6)
H13 C18 H14 109.7(7)
C16 C18 H15 109.2(6)
H13 C18 H15 109.3(7)
H14 C18 H15 108.8(8)
C16 C19 H16 110.2(6)
C16 C19 H17 109.3(6)
H16 C19 H17 108.9(6)
C16 C19 H18 111.3(5)
H16 C19 H18 109.3(7)
H17 C19 H18 107.8(6)
C21 C20 C22 107.8(6)
C21 C20 C23 103.7(7)
C22 C20 C23 111.1(8)
C21 C20 C15 117.5(5)
C22 C20 C15 108.5(6)
C23 C20 C15 108.1(6)
C20 C21 H19 110.1(6)
C20 C21 H20 108.5(6)
H19 C21 H20 113.0(7)
C20 C21 H21 107.8(6)
H19 C21 H21 109.0(7)
H20 C21 H21 108.4(7)
C20 C22 H22 110.0(9)
C20 C22 H23 108.2(8)
H22 C22 H23 112.5(10)
C20 C22 H24 107.6(7)
H22 C22 H24 110.2(10)
H23 C22 H24 108.2(10)
C20 C23 H25 111.0(10)
C20 C23 H26 105.9(9)
H25 C23 H26 110.6(11)
C20 C23 H27 107.8(9)
H25 C23 H27 112.9(11)
H26 C23 H27 108.4(12)
C25 C24 C26 109.6(7)
C25 C24 C13 113.3(6)
C26 C24 C13 111.2(6)
C25 C24 C27 107.0(7)
C26 C24 C27 107.5(7)
C13 C24 C27 107.9(6)
C24 C25 H28 108.5(7)
C24 C25 H29 109.8(8)
H28 C25 H29 115.6(9)
C24 C25 H30 104.2(7)
H28 C25 H30 108.2(9)
H29 C25 H30 110.0(8)
C24 C26 H31 108.9(8)
C24 C26 H32 111.7(8)
H31 C26 H32 109.7(9)
C24 C26 H33 109.4(8)
H31 C26 H33 106.1(9)
H32 C26 H33 110.8(9)
C24 C27 H34 108.2(8)
C24 C27 H35 109.4(7)
H34 C27 H35 111.2(10)
C24 C27 H36 108.1(9)
H34 C27 H36 109.3(8)
H35 C27 H36 110.7(9)
C33 C28 C29 122.3(5)
C33 C28 N2 119.4(5)
C29 C28 N2 117.9(5)
C30 C29 C28 117.3(5)
C30 C29 C34 116.6(5)
C28 C29 C34 126.1(5)
C31 C30 C29 121.6(6)
C31 C30 H37 120.1(6)
C29 C30 H37 118.1(6)
C32 C31 C30 118.4(6)
C32 C31 C42 120.5(6)
C30 C31 C42 121.1(6)
C31 C32 C33 124.1(5)
C31 C32 H38 117.5(6)
C33 C32 H38 118.4(6)
C32 C33 C28 116.2(5)
C32 C33 C38 115.1(5)
C28 C33 C38 128.6(5)
C35 C34 C36 107.6(10)
C35 C34 C37 105.0(7)
C36 C34 C37 105.7(8)
C35 C34 C29 112.3(6)
C36 C34 C29 112.6(6)
C37 C34 C29 113.0(5)
C34 C35 H39 104.9(10)
C34 C35 H40 114.2(10)
H39 C35 H40 106.9(8)
C34 C35 H41 110.4(9)
H39 C35 H41 101.9(12)
H40 C35 H41 116.9(13)
C34 C36 H42 107.2(9)
C34 C36 H43 109.5(11)
H42 C36 H43 108.7(12)
C34 C36 H44 110.6(10)
H42 C36 H44 108.5(14)
H43 C36 H44 112.1(11)
C34 C37 H45 108.7(8)
C34 C37 H46 111.9(8)
H45 C37 H46 113.2(9)
C34 C37 H47 107.2(7)
H45 C37 H47 106.1(8)
H46 C37 H47 109.4(9)
C41 C38 C40 106.7(5)
C41 C38 C33 119.0(5)
C40 C38 C33 107.4(5)
C41 C38 C39 105.7(5)
C40 C38 C39 109.7(5)
C33 C38 C39 108.1(5)
C38 C39 H48 107.4(6)
C38 C39 H49 109.6(6)
H48 C39 H49 109.7(7)
C38 C39 H50 109.1(6)
H48 C39 H50 109.5(7)
H49 C39 H50 111.5(7)
C38 C40 H51 110.1(6)
C38 C40 H52 110.5(6)
H51 C40 H52 108.0(7)
C38 C40 H53 110.1(6)
H51 C40 H53 109.0(7)
H52 C40 H53 109.1(7)
C38 C41 H54 106.2(6)
C38 C41 H55 108.5(6)
H54 C41 H55 109.7(6)
C38 C41 H56 109.3(5)
H54 C41 H56 110.0(7)
H55 C41 H56 113.0(7)
C45 C42 C44 110.9(8)
C45 C42 C43 106.8(8)
C44 C42 C43 107.5(9)
C45 C42 C31 111.6(6)
C44 C42 C31 108.3(6)
C43 C42 C31 111.8(6)
C42 C43 H57 112.1(10)
C42 C43 H58 108.7(9)
H57 C43 H58 118.3(13)
C42 C43 H59 102.2(9)
H57 C43 H59 108.8(10)
H58 C43 H59 105.3(13)
C42 C44 H60 109.8(10)
C42 C44 H61 108.4(9)
H60 C44 H61 115.6(12)
C42 C44 H62 103.9(9)
H60 C44 H62 110.9(10)
H61 C44 H62 107.5(12)
C42 C45 H63 107.4(8)
C42 C45 H64 111.7(8)
H63 C45 H64 108.5(10)
C42 C45 H65 111.1(8)
H63 C45 H65 107.2(8)
H64 C45 H65 110.8(10)
Cl4 C46 Cl5 110.7(4)
Cl4 C46 H66 111.7(6)
Cl5 C46 H66 110.4(5)
Cl4 C46 H67 109.1(5)
Cl5 C46 H67 107.4(6)
H66 C46 H67 107.3(7)
Cl7 C47 Cl6 108.6(6)
Cl7 C47 H68 112.1(8)
Cl6 C47 H68 106.4(10)
Cl7 C47 H69 113.5(10)
Cl6 C47 H69 107.7(8)
H68 C47 H69 108.1(10)

loop_
_geom_bond_atom_site_label_1
_geom_bond_atom_site_label_2
_geom_bond_distance
Pd1 N1 1.998(5)
Pd1 O1 2.046(4)
Pd1 Cl1 2.2675(16)
Pd1 Cl2 2.3410(15)
Pd2 N2 2.018(5)
Pd2 O1 2.065(4)
Pd2 Cl3 2.2719(15)
Pd2 Cl2 2.3298(15)
Cl4 C46 1.759(8)
Cl5 C46 1.776(7)
Cl6 C47 1.769(12)
Cl7 C47 1.706(11)
O1 C1 1.333(7)
N1 C7 1.296(7)
N1 C10 1.468(7)
N2 C8 1.310(8)
N2 C28 1.461(7)
C1 C6 1.420(8)
C1 C2 1.428(8)
C2 C3 1.402(8)
C2 C7 1.453(8)
C3 C4 1.386(8)
C3 H1 0.957(5)
C4 C5 1.388(8)
C4 C9 1.508(8)
C5 C6 1.403(8)
C5 H2 0.928(6)
C6 C8 1.436(8)
C7 H3 0.964(6)
C8 H4 0.939(6)
C9 H5 0.997(6)
C9 H6 0.951(6)
C9 H7 0.973(6)
C10 C11 1.398(8)
C10 C15 1.424(8)
C11 C12 1.402(8)
C11 C16 1.567(9)
C12 C13 1.385(9)
C12 H8 0.973(6)
C13 C14 1.384(9)
C13 C24 1.539(8)
C14 C15 1.397(8)
C14 H9 0.933(6)
C15 C20 1.561(8)
C16 C18 1.526(9)
C16 C17 1.549(9)
C16 C19 1.562(8)
C17 H10 0.980(7)
C17 H11 0.967(8)
C17 H12 0.994(7)
C18 H13 0.975(8)
C18 H14 0.982(8)
C18 H15 0.987(7)
C19 H16 0.974(7)
C19 H17 0.992(7)
C19 H18 0.988(6)
C20 C21 1.523(9)
C20 C22 1.540(11)
C20 C23 1.553(11)
C21 H19 0.956(8)
C21 H20 0.964(6)
C21 H21 1.009(8)
C22 H22 0.950(9)
C22 H23 0.974(9)
C22 H24 1.001(13)
C23 H25 0.947(15)
C23 H26 1.000(10)
C23 H27 0.973(12)
C24 C25 1.509(10)
C24 C26 1.520(11)
C24 C27 1.563(12)
C25 H28 0.957(7)
C25 H29 0.935(9)
C25 H30 1.018(10)
C26 H31 1.008(8)
C26 H32 0.949(11)
C26 H33 0.995(10)
C27 H34 0.979(10)
C27 H35 0.961(11)
C27 H36 0.984(8)
C28 C33 1.407(8)
C28 C29 1.415(8)
C29 C30 1.412(8)
C29 C34 1.552(8)
C30 C31 1.397(9)
C30 H37 0.958(6)
C31 C32 1.362(9)
C31 C42 1.559(8)
C32 C33 1.406(8)
C32 H38 0.954(6)
C33 C38 1.553(8)
C34 C35 1.489(11)
C34 C36 1.529(11)
C34 C37 1.543(10)
C35 H39 1.084(13)
C35 H40 0.904(17)
C35 H41 0.974(9)
C36 H42 1.006(10)
C36 H43 0.963(18)
C36 H44 0.965(15)
C37 H45 0.979(10)
C37 H46 0.937(10)
C37 H47 1.023(8)
C38 C41 1.536(9)
C38 C40 1.551(9)
C38 C39 1.563(10)
C39 H48 0.990(7)
C39 H49 0.967(8)
C39 H50 0.969(7)
C40 H51 0.989(7)
C40 H52 0.989(7)
C40 H53 0.976(8)
C41 H54 0.996(7)
C41 H55 0.961(7)
C41 H56 0.958(6)
C42 C45 1.496(10)
C42 C44 1.497(12)
C42 C43 1.525(11)
C43 H57 0.909(15)
C43 H58 0.955(9)
C43 H59 1.056(14)
C44 H60 0.925(13)
C44 H61 0.966(9)
C44 H62 1.017(15)
C45 H63 1.008(12)
C45 H64 0.964(8)
C45 H65 0.980(11)
C46 H66 0.979(8)
C46 H67 1.028(7)
C47 H68 1.011(10)
C47 H69 0.986(12)

loop_
_geom_torsion_atom_site_label_1
_geom_torsion_atom_site_label_2
_geom_torsion_atom_site_label_3
_geom_torsion_atom_site_label_4
_geom_torsion
N2 Pd2 Cl2 Pd1 -22(2)
O1 Pd2 Cl2 Pd1 2.60(12)
Cl3 Pd2 Cl2 Pd1 179.18(6)
N1 Pd1 Cl2 Pd2 -39.7(17)
O1 Pd1 Cl2 Pd2 -2.62(12)
Cl1 Pd1 Cl2 Pd2 173.89(6)
N1 Pd1 O1 C1 -5.0(5)
Cl1 Pd1 O1 C1 151.5(8)
Cl2 Pd1 O1 C1 177.8(4)
N1 Pd1 O1 Pd2 -179.8(2)
Cl1 Pd1 O1 Pd2 -23.2(11)
Cl2 Pd1 O1 Pd2 3.07(14)
N2 Pd2 O1 C1 0.6(5)
Cl3 Pd2 O1 C1 156.2(8)
Cl2 Pd2 O1 C1 -177.8(4)
N2 Pd2 O1 Pd1 175.3(2)
Cl3 Pd2 O1 Pd1 -29.0(11)
Cl2 Pd2 O1 Pd1 -3.09(14)
O1 Pd1 N1 C7 4.3(5)
Cl1 Pd1 N1 C7 -172.6(4)
Cl2 Pd1 N1 C7 41(2)
O1 Pd1 N1 C10 -170.2(4)
Cl1 Pd1 N1 C10 13.0(4)
Cl2 Pd1 N1 C10 -133.3(15)
O1 Pd2 N2 C8 4.9(5)
Cl3 Pd2 N2 C8 -171.9(4)
Cl2 Pd2 N2 C8 29(3)
O1 Pd2 N2 C28 -179.0(5)
Cl3 Pd2 N2 C28 4.2(5)
Cl2 Pd2 N2 C28 -154.7(19)
Pd1 O1 C1 C6 -178.1(4)
Pd2 O1 C1 C6 -4.4(8)
Pd1 O1 C1 C2 2.9(8)
Pd2 O1 C1 C2 176.6(4)
O1 C1 C2 C3 -178.6(5)
C6 C1 C2 C3 2.4(8)
O1 C1 C2 C7 1.5(9)
C6 C1 C2 C7 -177.6(5)
C1 C2 C3 C4 -2.2(9)
C7 C2 C3 C4 177.8(5)
C2 C3 C4 C5 0.9(9)
C2 C3 C4 C9 178.6(5)
C3 C4 C5 C6 0.3(9)
C9 C4 C5 C6 -177.5(5)
C4 C5 C6 C1 0.0(9)
C4 C5 C6 C8 176.6(5)
O1 C1 C6 C5 179.6(5)
C2 C1 C6 C5 -1.4(8)
O1 C1 C6 C8 3.5(9)
C2 C1 C6 C8 -177.4(6)
C10 N1 C7 C2 172.9(6)
Pd1 N1 C7 C2 -1.9(9)
C3 C2 C7 N1 178.0(6)
C1 C2 C7 N1 -2.1(10)
C28 N2 C8 C6 175.7(6)
Pd2 N2 C8 C6 -7.6(9)
C5 C6 C8 N2 -172.9(6)
C1 C6 C8 N2 3.4(10)
C7 N1 C10 C11 -92.1(7)
Pd1 N1 C10 C11 82.7(6)
C7 N1 C10 C15 90.8(7)
Pd1 N1 C10 C15 -94.4(6)
C15 C10 C11 C12 0.8(9)
N1 C10 C11 C12 -176.2(5)
C15 C10 C11 C16 -179.1(6)
N1 C10 C11 C16 3.9(10)
C10 C11 C12 C13 -0.4(10)
C16 C11 C12 C13 179.5(6)
C11 C12 C13 C14 -1.4(11)
C11 C12 C13 C24 178.9(6)
C12 C13 C14 C15 3.0(11)
C24 C13 C14 C15 -177.3(6)
C13 C14 C15 C10 -2.7(10)
C13 C14 C15 C20 -179.5(6)
C11 C10 C15 C14 0.6(9)
N1 C10 C15 C14 177.6(6)
C11 C10 C15 C20 177.0(6)
N1 C10 C15 C20 -6.0(10)
C10 C11 C16 C18 -117.0(7)
C12 C11 C16 C18 63.1(7)
C10 C11 C16 C17 121.2(7)
C12 C11 C16 C17 -58.7(7)
C10 C11 C16 C19 4.0(10)
C12 C11 C16 C19 -175.9(6)
C14 C15 C20 C21 -165.7(6)
C10 C15 C20 C21 17.9(10)
C14 C15 C20 C22 71.8(8)
C10 C15 C20 C22 -104.6(8)
C14 C15 C20 C23 -48.8(9)
C10 C15 C20 C23 134.7(8)
C14 C13 C24 C25 -0.2(10)
C12 C13 C24 C25 179.4(7)
C14 C13 C24 C26 -124.2(8)
C12 C13 C24 C26 55.5(10)
C14 C13 C24 C27 118.1(8)
C12 C13 C24 C27 -62.2(9)
C8 N2 C28 C33 87.8(7)
Pd2 N2 C28 C33 -88.4(6)
C8 N2 C28 C29 -84.9(7)
Pd2 N2 C28 C29 98.8(6)
C33 C28 C29 C30 -3.6(9)
N2 C28 C29 C30 169.0(5)
C33 C28 C29 C34 176.8(6)
N2 C28 C29 C34 -10.7(9)
C28 C29 C30 C31 0.8(9)
C34 C29 C30 C31 -179.5(6)
C29 C30 C31 C32 2.7(10)
C29 C30 C31 C42 -176.7(6)
C30 C31 C32 C33 -3.7(10)
C42 C31 C32 C33 175.7(6)
C31 C32 C33 C28 1.1(9)
C31 C32 C33 C38 -176.0(6)
C29 C28 C33 C32 2.7(9)
N2 C28 C33 C32 -169.7(5)
C29 C28 C33 C38 179.2(6)
N2 C28 C33 C38 6.8(9)
C30 C29 C34 C35 126.2(9)
C28 C29 C34 C35 -54.2(11)
C30 C29 C34 C36 -112.2(9)
C28 C29 C34 C36 67.5(10)
C30 C29 C34 C37 7.5(9)
C28 C29 C34 C37 -172.8(7)
C32 C33 C38 C41 170.6(6)
C28 C33 C38 C41 -6.0(10)
C32 C33 C38 C40 -68.2(7)
C28 C33 C38 C40 115.2(7)
C32 C33 C38 C39 50.2(7)
C28 C33 C38 C39 -126.4(7)
C32 C31 C42 C45 58.2(9)
C30 C31 C42 C45 -122.4(8)
C32 C31 C42 C44 -64.0(10)
C30 C31 C42 C44 115.3(9)
C32 C31 C42 C43 177.8(8)
C30 C31 C42 C43 -2.9(11)
